data_7126840
loop_
_publ_author_name
'Yakiyama, Yumi'
'Fujinaka, Takahisa'
'Nishimura, Mio'
'Seki, Ryotaro'
'Sakurai, Hidehiro'

_publ_section_title
;
 Control by one drop of solvent: selective preparation of guest
 release/trap-triggered interconvertible molecular crystals.
;
_journal_issue 67
_journal_name_full 'Chemical communications (Cambridge, England)'
_journal_page_first 9687
_journal_page_last 9690
_journal_paper_doi 10.1039/d0cc03408h
_journal_volume 56
_journal_year 2020
_chemical_formula_moiety 'C14 H8 N O2, C1.25'
_chemical_formula_sum 'C15.25 H9.25 N O2'
_chemical_formula_weight 238.49
_space_group_crystal_system monoclinic
_space_group_IT_number 15
_space_group_name_Hall '-C 2yc'
_space_group_name_H-M_alt 'C 1 2/c 1'
_atom_sites_solution_hydrogens geom
_audit_creation_date 2020-06-16
_audit_creation_method
;
Olex2 1.2
(compiled 2018.05.29 svn.r3508 for OlexSys, GUI svn.r5506)
;
_audit_update_record
;
2020-06-16 deposited with the CCDC.	2020-07-07 downloaded from the CCDC.
;
_cell_angle_alpha 90
_cell_angle_beta 97.05(3)
_cell_angle_gamma 90
_cell_formula_units_Z 8
_cell_length_a 15.512(3)
_cell_length_b 17.987(4)
_cell_length_c 8.5142(17)
_cell_measurement_reflns_used 23896
_cell_measurement_temperature 100
_cell_measurement_theta_max 29.514
_cell_measurement_theta_min 2.796
_cell_volume 2357.6(9)
_computing_cell_refinement 'HKL3000 (Minor et al., 2006)'
_computing_data_collection 'HKL3000 (Minor et al., 2006)'
_computing_data_reduction 'HKL3000 (Minor et al., 2006)'
_computing_molecular_graphics 'Olex2 (Dolomanov et al., 2009)'
_computing_publication_material 'Olex2 (Dolomanov et al., 2009)'
_computing_structure_refinement 'ShelXL (Sheldrick, 2015)'
_computing_structure_solution 'ShelXT (Sheldrick, 2015)'
_diffrn_ambient_temperature 100.0
_diffrn_measured_fraction_theta_full 0.988
_diffrn_measured_fraction_theta_max 0.985
_diffrn_measurement_device_type 'ADSC Q210 CCD area detector'
_diffrn_measurement_method 'omega scan'
_diffrn_radiation_monochromator 'Si(111) double crystal monochromator'
_diffrn_radiation_type synchrotron
_diffrn_radiation_wavelength 0.700
_diffrn_reflns_av_R_equivalents 0.0347
_diffrn_reflns_av_unetI/netI 0.0206
_diffrn_reflns_Laue_measured_fraction_full 0.988
_diffrn_reflns_Laue_measured_fraction_max 0.985
_diffrn_reflns_limit_h_max 21
_diffrn_reflns_limit_h_min -21
_diffrn_reflns_limit_k_max 25
_diffrn_reflns_limit_k_min -25
_diffrn_reflns_limit_l_max 11
_diffrn_reflns_limit_l_min -11
_diffrn_reflns_number 23535
_diffrn_reflns_point_group_measured_fraction_full 0.988
_diffrn_reflns_point_group_measured_fraction_max 0.985
_diffrn_reflns_theta_full 24.835
_diffrn_reflns_theta_max 29.514
_diffrn_reflns_theta_min 2.796
_diffrn_source 'PLSII 2D bending magnet'
_diffrn_standards_number 0
_exptl_absorpt_coefficient_mu 0.088
_exptl_absorpt_correction_type none
_exptl_crystal_colour yellow
_exptl_crystal_colour_primary yellow
_exptl_crystal_density_diffrn 1.344
_exptl_crystal_description block
_exptl_crystal_F_000 990
_refine_diff_density_max 0.613
_refine_diff_density_min -0.513
_refine_diff_density_rms 0.082
_refine_ls_extinction_method none
_refine_ls_goodness_of_fit_ref 1.120
_refine_ls_hydrogen_treatment constr
_refine_ls_matrix_type full
_refine_ls_number_parameters 174
_refine_ls_number_reflns 3389
_refine_ls_number_restraints 0
_refine_ls_restrained_S_all 1.120
_refine_ls_R_factor_all 0.0749
_refine_ls_R_factor_gt 0.0705
_refine_ls_shift/su_max 0.000
_refine_ls_shift/su_mean 0.000
_refine_ls_structure_factor_coef Fsqd
_refine_ls_weighting_details 'w=1/[\s^2^(Fo^2^)+(0.1437P)^2^+1.3911P] where P=(Fo^2^+2Fc^2^)/3'
_refine_ls_weighting_scheme calc
_refine_ls_wR_factor_gt 0.2061
_refine_ls_wR_factor_ref 0.2109
_reflns_Friedel_coverage 0.000
_reflns_number_gt 3003
_reflns_number_total 3389
_reflns_threshold_expression 'I > 2\s(I)'
_cod_data_source_file d0cc03408h2.cif
_cod_data_source_block 1a-benzene
_cod_depositor_comments 'Adding full bibliography for 7126838--7126851.cif.'
_cod_original_cell_volume 2357.8(8)
_cod_database_code 7126840
_shelx_shelxl_version_number 2018/3
_shelx_space_group_comment
;
The symmetry employed for this shelxl refinement is uniquely defined
by the following loop, which should always be used as a source of
symmetry information in preference to the above space-group names.
They are only intended as comments.
;
_olex2_refinement_description
;
1. Fixed Uiso
 At 1.2 times of:
  All C(H) groups
2. Others
 Fixed Sof: C5S(0.25) C3S(0.3) C4S(0.3) C2S(0.2) C1S(0.2)
3.a Aromatic/amide H refined with riding coordinates:
 C7(H7), C4(H4), C13(H13), C11(H11), C6(H6), C14(H14), C5(H5), C10(H10)
;
_olex2_submission_special_instructions 'No special instructions were received'

loop_
_space_group_symop_operation_xyz
'x, y, z'
'-x, y, -z+1/2'
'x+1/2, y+1/2, z'
'-x+1/2, y+1/2, -z+1/2'
'-x, -y, -z'
'x, -y, z-1/2'
'-x+1/2, -y+1/2, -z'
'x+1/2, -y+1/2, z-1/2'

loop_
_atom_site_label
_atom_site_type_symbol
_atom_site_fract_x
_atom_site_fract_y
_atom_site_fract_z
_atom_site_U_iso_or_equiv
_atom_site_adp_type
_atom_site_occupancy
_atom_site_site_symmetry_order
_atom_site_calc_flag
_atom_site_refinement_flags_posn
_atom_site_refinement_flags_adp
_atom_site_refinement_flags_occupancy
_atom_site_disorder_assembly
_atom_site_disorder_group
O1 O 0.40324(8) 0.77598(6) 0.12372(12) 0.0279(3) Uani 1 1 d . . . . .
O2 O 0.50667(7) 0.61804(6) 0.54720(11) 0.0250(3) Uani 1 1 d . . . . .
N1 N 0.27549(10) 0.49196(8) 0.11145(16) 0.0328(3) Uani 1 1 d . . . . .
C8 C 0.41224(9) 0.72442(8) 0.52382(15) 0.0223(3) Uani 1 1 d . . . . .
C9 C 0.46465(9) 0.66398(7) 0.46672(15) 0.0209(3) Uani 1 1 d . . . . .
C12 C 0.39254(9) 0.60604(8) 0.21999(15) 0.0223(3) Uani 1 1 d . . . . .
C1 C 0.45501(9) 0.66815(7) 0.28360(15) 0.0208(3) Uani 1 1 d . . . . .
C3 C 0.38137(9) 0.77170(8) 0.39995(15) 0.0229(3) Uani 1 1 d . . . . .
C7 C 0.39530(10) 0.73793(8) 0.67831(16) 0.0251(3) Uani 1 1 d . . . . .
H7 H 0.415762 0.705321 0.762463 0.030 Uiso 1 1 calc R . . . .
C2 C 0.41048(9) 0.74459(8) 0.25139(15) 0.0222(3) Uani 1 1 d . . . . .
C4 C 0.33338(10) 0.83471(9) 0.42597(17) 0.0279(3) Uani 1 1 d . . . . .
H4 H 0.312652 0.867101 0.341573 0.033 Uiso 1 1 calc R . . . .
C13 C 0.32232(10) 0.61943(8) 0.10431(16) 0.0258(3) Uani 1 1 d . . . . .
H13 H 0.313208 0.667519 0.059189 0.031 Uiso 1 1 calc R . . . .
C11 C 0.40219(10) 0.53394(8) 0.27976(16) 0.0258(3) Uani 1 1 d . . . . .
H11 H 0.448112 0.522219 0.360329 0.031 Uiso 1 1 calc R . . . .
C6 C 0.34731(10) 0.80096(9) 0.70434(17) 0.0294(3) Uani 1 1 d . . . . .
H6 H 0.335039 0.811838 0.808509 0.035 Uiso 1 1 calc R . . . .
C14 C 0.26602(10) 0.56152(10) 0.05614(18) 0.0306(3) Uani 1 1 d . . . . .
H14 H 0.217826 0.571905 -0.020774 0.037 Uiso 1 1 calc R . . . .
C5 C 0.31671(11) 0.84870(9) 0.58048(18) 0.0308(3) Uani 1 1 d . . . . .
H5 H 0.284019 0.891385 0.601876 0.037 Uiso 1 1 calc R . . . .
C10 C 0.34388(11) 0.47968(9) 0.21996(18) 0.0301(3) Uani 1 1 d . . . . .
H10 H 0.353089 0.430415 0.258627 0.036 Uiso 1 1 calc R . . . .
C5S C 0.4775(11) 0.9544(10) 0.179(2) 0.089(4) Uiso 0.25 1 d . . P . .
C3S C 0.4712(9) 0.9301(8) -0.0459(16) 0.085(3) Uiso 0.3 1 d . . P . .
C4S C 0.4620(9) 0.9346(8) 0.0896(18) 0.089(3) Uiso 0.3 1 d . . P . .
C2S C 0.4685(11) 0.9734(10) -0.004(2) 0.074(4) Uiso 0.2 1 d . . P . .
C1S C 0.4738(19) 0.9793(16) -0.155(3) 0.119(8) Uiso 0.2 1 d . . P . .

loop_
_atom_site_aniso_label
_atom_site_aniso_U_11
_atom_site_aniso_U_22
_atom_site_aniso_U_33
_atom_site_aniso_U_23
_atom_site_aniso_U_13
_atom_site_aniso_U_12
O1 0.0373(6) 0.0301(5) 0.0169(5) 0.0037(4) 0.0048(4) 0.0027(4)
O2 0.0314(6) 0.0272(5) 0.0170(5) 0.0021(3) 0.0051(4) 0.0042(4)
N1 0.0363(7) 0.0374(7) 0.0263(6) -0.0073(5) 0.0095(5) -0.0099(5)
C8 0.0256(7) 0.0259(6) 0.0161(6) -0.0007(4) 0.0054(5) 0.0015(5)
C9 0.0247(6) 0.0242(6) 0.0145(5) -0.0001(4) 0.0058(4) -0.0007(4)
C12 0.0257(6) 0.0268(6) 0.0157(5) -0.0022(4) 0.0081(5) -0.0018(5)
C1 0.0256(6) 0.0239(6) 0.0138(5) 0.0005(4) 0.0053(4) 0.0014(4)
C3 0.0258(7) 0.0269(6) 0.0165(6) 0.0001(4) 0.0049(5) 0.0022(5)
C7 0.0278(7) 0.0315(7) 0.0172(6) 0.0004(5) 0.0072(5) 0.0037(5)
C2 0.0255(6) 0.0255(6) 0.0159(6) 0.0005(4) 0.0042(4) 0.0000(5)
C4 0.0326(7) 0.0303(7) 0.0214(7) 0.0005(5) 0.0057(5) 0.0069(5)
C13 0.0271(7) 0.0323(7) 0.0186(6) -0.0025(5) 0.0054(5) -0.0011(5)
C11 0.0305(7) 0.0276(7) 0.0207(6) -0.0001(5) 0.0084(5) -0.0016(5)
C6 0.0338(8) 0.0360(8) 0.0198(6) -0.0019(5) 0.0088(5) 0.0071(6)
C14 0.0298(7) 0.0399(8) 0.0226(7) -0.0054(5) 0.0050(5) -0.0051(6)
C5 0.0360(8) 0.0334(7) 0.0241(7) -0.0019(5) 0.0085(6) 0.0098(6)
C10 0.0373(8) 0.0288(7) 0.0262(7) -0.0027(5) 0.0119(6) -0.0064(6)

loop_
_atom_type_symbol
_atom_type_description
_atom_type_scat_dispersion_real
_atom_type_scat_dispersion_imag
_atom_type_scat_source
C C 0.0033 0.0016 'International Tables Vol C Tables 4.2.6.8 and 6.1.1.4'
H H 0.0000 0.0000 'International Tables Vol C Tables 4.2.6.8 and 6.1.1.4'
N N 0.0063 0.0031 'International Tables Vol C Tables 4.2.6.8 and 6.1.1.4'
O O 0.0112 0.0059 'International Tables Vol C Tables 4.2.6.8 and 6.1.1.4'

loop_
_geom_angle_atom_site_label_1
_geom_angle_atom_site_label_2
_geom_angle_atom_site_label_3
_geom_angle
_geom_angle_site_symmetry_1
_geom_angle_site_symmetry_3
_geom_angle_publ_flag
C10 N1 C14 116.17(14) . . ?
C3 C8 C9 110.64(11) . . ?
C3 C8 C7 121.38(13) . . ?
C7 C8 C9 127.94(12) . . ?
O2 C9 C8 126.61(12) . . ?
O2 C9 C1 125.51(12) . . ?
C8 C9 C1 107.87(11) . . ?
C13 C12 C1 121.85(13) . . ?
C11 C12 C1 120.91(13) . . ?
C11 C12 C13 117.21(13) . . ?
C9 C1 C1 112.69(14) . 2_655 ?
C12 C1 C9 107.39(11) . . ?
C12 C1 C1 114.98(9) . 2_655 ?
C12 C1 C2 109.61(11) . . ?
C2 C1 C9 101.95(10) . . ?
C2 C1 C1 109.41(8) . 2_655 ?
C8 C3 C2 109.50(12) . . ?
C4 C3 C8 121.24(12) . . ?
C4 C3 C2 129.22(13) . . ?
C8 C7 H7 121.3 . . ?
C6 C7 C8 117.37(13) . . ?
C6 C7 H7 121.3 . . ?
O1 C2 C1 124.08(12) . . ?
O1 C2 C3 127.35(13) . . ?
C3 C2 C1 108.55(11) . . ?
C3 C4 H4 121.2 . . ?
C3 C4 C5 117.58(14) . . ?
C5 C4 H4 121.2 . . ?
C12 C13 H13 120.4 . . ?
C14 C13 C12 119.13(14) . . ?
C14 C13 H13 120.4 . . ?
C12 C11 H11 120.5 . . ?
C10 C11 C12 119.03(14) . . ?
C10 C11 H11 120.5 . . ?
C7 C6 H6 119.3 . . ?
C7 C6 C5 121.35(13) . . ?
C5 C6 H6 119.3 . . ?
N1 C14 C13 124.01(15) . . ?
N1 C14 H14 118.0 . . ?
C13 C14 H14 118.0 . . ?
C4 C5 C6 121.07(14) . . ?
C4 C5 H5 119.5 . . ?
C6 C5 H5 119.5 . . ?
N1 C10 C11 124.40(15) . . ?
N1 C10 H10 117.8 . . ?
C11 C10 H10 117.8 . . ?
C5S C5S C3S 148.7(18) 2_655 . ?
C5S C5S C2S 151(2) 2_655 . ?
C5S C5S C1S 50.5(11) 2_655 6_576 ?
C5S C5S C1S 84.5(15) 2_655 5_675 ?
C4S C5S C5S 152(2) . 2_655 ?
C4S C5S C3S 18.6(14) . . ?
C4S C5S C2S 39.3(15) . . ?
C4S C5S C1S 157(2) . 6_576 ?
C4S C5S C1S 108(2) . 5_675 ?
C2S C5S C3S 25.5(7) . . ?
C2S C5S C1S 127.1(15) . 6_576 ?
C1S C5S C3S 152.6(14) 6_576 . ?
C1S C5S C3S 90.5(15) 5_675 . ?
C1S C5S C2S 70.4(15) 5_675 . ?
C1S C5S C1S 69(2) 5_675 6_576 ?
C5S C3S C2S 68.5(9) . 5_675 ?
C4S C3S C5S 13.2(10) . . ?
C4S C3S C2S 81.0(13) . 5_675 ?
C4S C3S C1S 132(2) . . ?
C2S C3S C5S 52.3(16) . . ?
C2S C3S C4S 60.8(16) . . ?
C2S C3S C2S 33.9(19) . 5_675 ?
C2S C3S C1S 72(2) . . ?
C1S C3S C5S 123.4(17) . . ?
C1S C3S C2S 59.8(15) . 5_675 ?
C5S C4S C3S 148(2) . . ?
C5S C4S C2S 111(2) . . ?
C5S C4S C1S 46.5(17) . 5_675 ?
C3S C4S C1S 102.7(15) . 5_675 ?
C2S C4S C3S 44.6(12) . . ?
C2S C4S C1S 65.8(16) . 5_675 ?
C5S C2S C3S 89.9(11) . 5_675 ?
C5S C2S C1S 51.0(13) . 5_675 ?
C3S C2S C5S 102(2) . . ?
C3S C2S C3S 146.1(19) . 5_675 ?
C3S C2S C4S 74.7(18) . . ?
C3S C2S C2S 126(3) . 5_675 ?
C3S C2S C1S 69(2) . . ?
C3S C2S C1S 136(2) . 5_675 ?
C4S C2S C5S 30.1(11) . . ?
C4S C2S C3S 119.6(16) . 5_675 ?
C4S C2S C2S 124(2) . 5_675 ?
C4S C2S C1S 144(2) . . ?
C4S C2S C1S 80.2(17) . 5_675 ?
C2S C2S C5S 97.5(19) 5_675 . ?
C2S C2S C3S 20.6(11) 5_675 5_675 ?
C2S C2S C1S 47.6(15) 5_675 5_675 ?
C1S C2S C5S 168(2) . . ?
C1S C2S C3S 93.0(16) . 5_675 ?
C1S C2S C3S 39.5(10) 5_675 5_675 ?
C1S C2S C2S 82(2) . 5_675 ?
C1S C2S C1S 129.3(16) . 5_675 ?
C5S C1S C5S 45.0(14) 5_675 6_575 ?
C5S C1S C4S 25.2(9) 5_675 5_675 ?
C5S C1S C4S 68.4(12) 6_575 5_675 ?
C5S C1S C2S 58.6(13) 5_675 5_675 ?
C5S C1S C1S 65.9(15) 5_675 2_654 ?
C5S C1S C1S 45.1(11) 6_575 2_654 ?
C3S C1S C5S 137(2) . 5_675 ?
C3S C1S C5S 176(2) . 6_575 ?
C3S C1S C4S 115(2) . 5_675 ?
C3S C1S C2S 38.8(12) . . ?
C3S C1S C2S 80.6(18) . 5_675 ?
C3S C1S C1S 132.0(18) . 2_654 ?
C4S C1S C1S 89.2(14) 5_675 2_654 ?
C2S C1S C5S 102.4(16) 5_675 6_575 ?
C2S C1S C5S 145(2) . 6_575 ?
C2S C1S C5S 108(2) . 5_675 ?
C2S C1S C4S 82.7(17) . 5_675 ?
C2S C1S C4S 34.0(8) 5_675 5_675 ?
C2S C1S C2S 50.7(16) . 5_675 ?
C2S C1S C1S 115(2) 5_675 2_654 ?
C2S C1S C1S 158(3) . 2_654 ?

loop_
_geom_bond_atom_site_label_1
_geom_bond_atom_site_label_2
_geom_bond_distance
_geom_bond_site_symmetry_2
_geom_bond_publ_flag
O1 C2 1.2179(17) . ?
O2 C9 1.2114(17) . ?
N1 C14 1.339(2) . ?
N1 C10 1.337(2) . ?
C8 C9 1.4752(19) . ?
C8 C3 1.3933(18) . ?
C8 C7 1.3939(17) . ?
C9 C1 1.5497(18) . ?
C12 C1 1.5335(19) . ?
C12 C13 1.397(2) . ?
C12 C11 1.395(2) . ?
C1 C1 1.572(3) 2_655 ?
C1 C2 1.5480(19) . ?
C3 C2 1.4771(18) . ?
C3 C4 1.389(2) . ?
C7 H7 0.9500 . ?
C7 C6 1.389(2) . ?
C4 H4 0.9500 . ?
C4 C5 1.394(2) . ?
C13 H13 0.9500 . ?
C13 C14 1.389(2) . ?
C11 H11 0.9500 . ?
C11 C10 1.385(2) . ?
C6 H6 0.9500 . ?
C6 C5 1.397(2) . ?
C14 H14 0.9500 . ?
C5 H5 0.9500 . ?
C10 H10 0.9500 . ?
C5S C5S 1.32(3) 2_655 ?
C5S C3S 1.95(2) . ?
C5S C4S 0.847(18) . ?
C5S C2S 1.58(2) . ?
C5S C1S 1.44(3) 5_675 ?
C5S C1S 1.86(3) 6_576 ?
C3S C4S 1.183(18) . ?
C3S C2S 1.99(2) 5_675 ?
C3S C2S 0.861(19) . ?
C3S C1S 1.29(3) . ?
C4S C2S 1.07(2) . ?
C4S C1S 1.89(3) 5_675 ?
C2S C2S 1.37(3) 5_675 ?
C2S C1S 1.75(3) 5_675 ?
C2S C1S 1.30(3) . ?
C1S C1S 1.90(6) 2_654 ?
